data_2108972
loop_
_publ_author_name
'Aree, Thammarat'
'McMonagle, Charles J.'
'Michalchuk, Adam A. L.'
'Chernyshov, Dmitry'

_publ_section_title
;
 Low-frequency lattice vibrations from atomic displacement parameters of
 \a-FOX-7, a high energy density material
;
_journal_coeditor_code WU5002
_journal_issue 3
_journal_name_full 'Acta Crystallographica Section B'
_journal_page_first
;
;
_journal_paper_doi 10.1107/S2052520622002700
_journal_volume 78
_journal_year 2022
_chemical_formula_moiety 'C2 H4 N4 O4'
_chemical_formula_sum 'C2 H4 N4 O4'
_chemical_formula_weight 148.079
_chemical_name_systematic 1,1-Diamino-2,2-dinitroethylene
_space_group_crystal_system monoclinic
_space_group_IT_number 14
_space_group_name_Hall '-P 2yn'
_space_group_name_H-M_alt 'P 1 21/n 1'
_atom_sites_solution_primary notdet
_audit_creation_method
;
Olex2 1.3
(compiled 2020.11.12 svn.r5f609507 for OlexSys, GUI svn.r6408)
;
_cell_angle_alpha 90
_cell_angle_beta 90.5441(13)
_cell_angle_gamma 90
_cell_formula_units_Z 4
_cell_length_a 6.92540(10)
_cell_length_b 6.55820(10)
_cell_length_c 11.2866(2)
_cell_measurement_reflns_used 1840
_cell_measurement_temperature 200
_cell_measurement_theta_max 32.7450
_cell_measurement_theta_min 3.3530
_cell_volume 512.593(14)
_computing_cell_refinement
;
CrysAlisPro 1.171.40.67a (Rigaku OD, 2019)
;
_computing_data_collection
;
CrysAlisPro 1.171.40.67a (Rigaku OD, 2019)
;
_computing_data_reduction
;
CrysAlisPro 1.171.40.67a (Rigaku OD, 2019)
;
_computing_molecular_graphics
;
Olex2 1.3 (Dolomanov <i>et al.</i>,  2009)
;
_computing_publication_material
;
Olex2 1.3 (Dolomanov <i>et al.</i>,  2009)
;
_computing_structure_refinement
;
olex2.refine 1.3 (Bourhis <i>et al.</i>,  2015)
;
_diffrn_ambient_temperature 200.0
_diffrn_detector 'Hybrid Pixel Array Detector'
_diffrn_detector_area_resol_mean 5.8140
_diffrn_measured_fraction_theta_full 0.8989
_diffrn_measured_fraction_theta_max 0.6733
_diffrn_measurement_device 'one-circle diffractometer'
_diffrn_measurement_device_type 'BM01 ESRF 2M 20210501'
_diffrn_measurement_method '\w scans'
_diffrn_radiation_monochromator 'silicon 111'
_diffrn_radiation_probe x-ray
_diffrn_radiation_type synchrotron
_diffrn_radiation_wavelength 0.66418
_diffrn_reflns_av_R_equivalents 0.0186
_diffrn_reflns_av_unetI/netI 0.0243
_diffrn_reflns_limit_h_max 11
_diffrn_reflns_limit_h_min -11
_diffrn_reflns_limit_k_max 10
_diffrn_reflns_limit_k_min -10
_diffrn_reflns_limit_l_max 13
_diffrn_reflns_limit_l_min -13
_diffrn_reflns_number 4839
_diffrn_reflns_theta_full 23.4849
_diffrn_reflns_theta_max 32.74
_diffrn_reflns_theta_min 3.24
_diffrn_source
;
European Synchrotron Radiation Facility (ESRF), BM01 - The Swiss-Norwegian
Beamlines
;
_exptl_absorpt_coefficient_mu 0.154
_exptl_absorpt_correction_T_max 1.00000
_exptl_absorpt_correction_T_min 0.66640
_exptl_absorpt_correction_type multi-scan
_exptl_absorpt_process_details
;
CrysAlisPro 1.171.40.67a (Rigaku OD, 2019)
Empirical absorption correction using spherical harmonics,
implemented in SCALE3 ABSPACK scaling algorithm.
;
_exptl_crystal_colour 'clear yellow'
_exptl_crystal_density_diffrn 1.919
_exptl_crystal_description block
_exptl_crystal_F_000 304.164
_exptl_crystal_size_max 0.2
_exptl_crystal_size_mid 0.1
_exptl_crystal_size_min 0.1
_refine_diff_density_max 0.1800
_refine_diff_density_min -0.1863
_refine_ls_goodness_of_fit_ref 1.0317
_refine_ls_hydrogen_treatment refall
_refine_ls_matrix_type full
_refine_ls_number_constraints 0
_refine_ls_number_parameters 127
_refine_ls_number_reflns 1560
_refine_ls_number_restraints 93
_refine_ls_restrained_S_all 0.9998
_refine_ls_R_factor_all 0.0377
_refine_ls_R_factor_gt 0.0334
_refine_ls_shift/su_max 0.0007
_refine_ls_shift/su_mean 0.0001
_refine_ls_structure_factor_coef Fsqd
_refine_ls_weighting_details 'w=1/[\s^2^(Fo^2^)+(0.0468P)^2^+0.1568P] where P=(Fo^2^+2Fc^2^)/3'
_refine_ls_weighting_scheme calc
_refine_ls_wR_factor_gt 0.0880
_refine_ls_wR_factor_ref 0.0917
_reflns_number_gt 1363
_reflns_number_total 1560
_reflns_threshold_expression I>=2u(I)
_cod_data_source_file wu5002sup1.cif
_cod_data_source_block 200
_cod_database_code 2108972

loop_
_space_group_symop_id
_space_group_symop_operation_xyz
1 x,y,z
2 -x+1/2,y+1/2,-z+1/2
3 -x,-y,-z
4 x-1/2,-y-1/2,z-1/2

loop_
_atom_site_type_symbol
_atom_site_label
_atom_site_fract_x
_atom_site_fract_y
_atom_site_fract_z
_atom_site_U_iso_or_equiv
_atom_site_adp_type
_atom_site_occupancy
O O12 0.58069(10) 0.70099(13) 0.58105(8) 0.0291(2) Uani 1.000000
O O11 0.52240(10) 0.55864(11) 0.75008(7) 0.02412(18) Uani 1.000000
O O22 0.19620(11) 0.66615(13) 0.83607(7) 0.02713(19) Uani 1.000000
O O21 -0.01907(10) 0.55803(12) 0.71280(7) 0.02531(19) Uani 1.000000
N N12 0.14363(11) 0.62735(12) 0.73387(7) 0.01836(18) Uani 1.000000
N N11 0.46480(11) 0.64429(12) 0.65819(8) 0.01900(18) Uani 1.000000
N N22 -0.00324(12) 0.75464(12) 0.50978(8) 0.0215(2) Uani 1.000000
H H22a -0.054(3) 0.808(3) 0.4317(16) 0.045(5) Uani 1.000000
H H22b -0.096(3) 0.700(3) 0.5680(18) 0.042(5) Uani 1.000000
N N21 0.29859(13) 0.80024(14) 0.43863(8) 0.0251(2) Uani 1.000000
H H21a 0.246(3) 0.851(3) 0.3608(15) 0.042(5) Uani 1.000000
H H21b 0.442(3) 0.799(3) 0.4491(17) 0.034(4) Uani 1.000000
C C2 0.18645(12) 0.74048(13) 0.52564(8) 0.0177(2) Uani 1.000000
C C1 0.26732(12) 0.66893(13) 0.63683(8) 0.01738(19) Uani 1.000000

loop_
_atom_site_aniso_label
_atom_site_aniso_U_11
_atom_site_aniso_U_22
_atom_site_aniso_U_33
_atom_site_aniso_U_12
_atom_site_aniso_U_13
_atom_site_aniso_U_23
O12 0.0178(3) 0.0490(4) 0.0205(5) 0.0002(3) 0.0027(3) 0.0074(3)
O11 0.0207(3) 0.0359(3) 0.0158(4) 0.0026(2) -0.0026(3) 0.0043(3)
O22 0.0230(3) 0.0484(4) 0.0100(4) -0.0026(3) 0.0001(3) -0.0021(3)
O21 0.0207(3) 0.0403(4) 0.0150(4) -0.0069(3) 0.0016(3) 0.0006(3)
N12 0.0180(3) 0.0265(3) 0.0105(4) 0.0001(2) 0.0006(3) 0.0006(3)
N11 0.0173(3) 0.0277(3) 0.0120(4) 0.0007(2) 0.0001(3) 0.0008(3)
N22 0.0195(3) 0.0308(4) 0.0142(5) 0.0008(3) -0.0017(3) 0.0027(3)
H22a 0.030(7) 0.077(13) 0.028(5) -0.002(5) -0.006(3) 0.022(4)
H22b 0.030(6) 0.067(12) 0.030(7) -0.001(4) 0.002(3) 0.020(5)
N21 0.0220(4) 0.0397(4) 0.0137(5) 0.0007(3) 0.0027(3) 0.0059(3)
H21a 0.036(7) 0.069(12) 0.021(5) 0.002(5) -0.002(3) 0.015(3)
H21b 0.024(3) 0.049(11) 0.029(8) 0.0010(19) 0.0022(18) 0.004(5)
C2 0.0187(4) 0.0238(3) 0.0105(5) 0.0010(3) -0.0001(3) -0.0001(3)
C1 0.0161(3) 0.0261(4) 0.0099(5) 0.0002(3) 0.0005(3) 0.0015(3)

loop_
_atom_type_symbol
_atom_type_scat_dispersion_source
_atom_type_scat_dispersion_real
_atom_type_scat_dispersion_imag
_atom_type_scat_source
H custom 0.00000 0.00000 'NoSpherA2: Chem.Sci. 2021, DOI:10.1039/D0SC05526C'
C custom 0.00280 0.00140 'NoSpherA2: Chem.Sci. 2021, DOI:10.1039/D0SC05526C'
O custom 0.00970 0.00540 'NoSpherA2: Chem.Sci. 2021, DOI:10.1039/D0SC05526C'
N custom 0.00560 0.00290 'NoSpherA2: Chem.Sci. 2021, DOI:10.1039/D0SC05526C'

loop_
_geom_angle_atom_site_label_1
_geom_angle_atom_site_label_2
_geom_angle_atom_site_label_3
_geom_angle_site_symmetry_1
_geom_angle_site_symmetry_3
_geom_angle
_geom_angle_publ_flag
O21 N12 O22 . . 121.10(9) ?
C1 N12 O22 . . 120.39(7) ?
C1 N12 O21 . . 118.46(8) ?
O11 N11 O12 . . 120.96(8) ?
C1 N11 O12 . . 118.76(8) ?
C1 N11 O11 . . 120.20(9) ?
N21 C2 N22 . . 117.92(8) ?
C1 C2 N22 . . 120.92(9) ?
C1 C2 N21 . . 121.11(8) ?
N11 C1 N12 . . 116.15(8) ?
C2 C1 N12 . . 119.90(7) ?
C2 C1 N11 . . 123.89(9) ?

loop_
_geom_bond_atom_site_label_1
_geom_bond_atom_site_label_2
_geom_bond_site_symmetry_2
_geom_bond_distance
_geom_bond_publ_flag
O12 N11 . 1.2465(12) ?
O11 N11 . 1.2420(10) ?
O22 N12 . 1.2327(10) ?
O21 N12 . 1.2360(10) ?
N12 C1 . 1.4232(13) ?
N11 C1 . 1.3959(11) ?
N22 C2 . 1.3274(11) ?
N21 C2 . 1.3175(15) ?
C2 C1 . 1.4475(12) ?

loop_
_geom_torsion_atom_site_label_1
_geom_torsion_atom_site_label_2
_geom_torsion_atom_site_label_3
_geom_torsion_atom_site_label_4
_geom_torsion_site_symmetry_1
_geom_torsion_site_symmetry_2
_geom_torsion_site_symmetry_3
_geom_torsion_site_symmetry_4
_geom_torsion
_geom_torsion_publ_flag
O12 N11 C1 N12 . . . . -171.80(9) ?
O12 N11 C1 C2 . . . . 5.64(10) ?
O11 N11 C1 N12 . . . . 11.53(9) ?
O11 N11 C1 C2 . . . . -171.03(8) ?
O22 N12 C1 N11 . . . . 34.13(9) ?
O22 N12 C1 C2 . . . . -143.42(8) ?
O21 N12 C1 N11 . . . . -148.17(8) ?
O21 N12 C1 C2 . . . . 34.28(9) ?
N12 C1 C2 N22 . . . . -4.74(10) ?
N12 C1 C2 N21 . . . . 172.86(8) ?
N11 C1 C2 N22 . . . . 177.91(9) ?
N11 C1 C2 N21 . . . . -4.49(11) ?
